data_2201046
loop_
_publ_author_name
'Eriksson, Lars'
'Hu, Jiwei'

_publ_section_title
;
 4-Bromophenyl 2,4-dibromophenyl ether
;
_journal_issue 6
_journal_name_full 'Acta Crystallographica Section E'
_journal_page_first o696
_journal_page_last o698
_journal_paper_doi 10.1107/S1600536802008693
_journal_volume 58
_journal_year 2002
_chemical_formula_iupac 'C12 H7 Br3 O'
_chemical_formula_moiety 'C12 H7 Br3 O'
_chemical_formula_sum 'C12 H7 Br3 O'
_chemical_formula_weight 406.91
_chemical_name_systematic
;
2,4-Bibromophenyl 4-bromophenyl ether
;
_space_group_IT_number 61
_symmetry_cell_setting orthorhombic
_symmetry_space_group_name_Hall '-P 2ac 2ab'
_symmetry_space_group_name_H-M 'P b c a'
_atom_sites_solution_hydrogens geom
_atom_sites_solution_primary direct
_atom_sites_solution_secondary difmap
_audit_creation_method SHELXL-97
_cell_angle_alpha 90.00
_cell_angle_beta 90.00
_cell_angle_gamma 90.00
_cell_formula_units_Z 8
_cell_length_a 15.480(3)
_cell_length_b 5.9692(9)
_cell_length_c 27.962(5)
_cell_measurement_reflns_used 1235
_cell_measurement_temperature 293(2)
_cell_measurement_theta_max 26.0
_cell_measurement_theta_min 1.65
_cell_volume 2583.8(8)
_computing_cell_refinement 'CELL in IPDS'
_computing_data_collection 'EXPOSE in IPDS (Stoe, 1997)'
_computing_data_reduction 'INTEGRATE in IPDS and X-RED (Stoe, 1997)'
_computing_molecular_graphics 'DIAMOND (Bergerhoff, 1996)'
_computing_structure_refinement 'SHELXL97 (Sheldrick, 1997)'
_computing_structure_solution 'SHELXS97 (Sheldrick, 1990)'
_diffrn_ambient_temperature 293(2)
_diffrn_detector_area_resol_mean 6.0
_diffrn_measured_fraction_theta_full 0.992
_diffrn_measured_fraction_theta_max 0.992
_diffrn_measurement_device_type 'Stoe IPDS area-detector'
_diffrn_measurement_method 'area detector'
_diffrn_radiation_monochromator graphite
_diffrn_radiation_source 'fine-focus sealed tube'
_diffrn_radiation_type MoK\a
_diffrn_radiation_wavelength 0.71073
_diffrn_reflns_av_R_equivalents 0.1032
_diffrn_reflns_av_sigmaI/netI 0.0519
_diffrn_reflns_limit_h_max 19
_diffrn_reflns_limit_h_min -19
_diffrn_reflns_limit_k_max 7
_diffrn_reflns_limit_k_min -7
_diffrn_reflns_limit_l_max 34
_diffrn_reflns_limit_l_min -34
_diffrn_reflns_number 36351
_diffrn_reflns_theta_full 25.99
_diffrn_reflns_theta_max 25.99
_diffrn_reflns_theta_min 1.96
_exptl_absorpt_coefficient_mu 9.343
_exptl_absorpt_correction_T_max 0.5738
_exptl_absorpt_correction_T_min 0.2312
_exptl_absorpt_correction_type numerical
_exptl_absorpt_process_details '(XRED; Stoe & Cie, 1997)'
_exptl_crystal_colour colourless
_exptl_crystal_density_diffrn 2.092
_exptl_crystal_density_method 'not measured'
_exptl_crystal_description irregular
_exptl_crystal_F_000 1536
_exptl_crystal_size_max 0.16
_exptl_crystal_size_mid 0.07
_exptl_crystal_size_min 0.06
_refine_diff_density_max 0.527
_refine_diff_density_min -0.414
_refine_ls_extinction_method none
_refine_ls_goodness_of_fit_ref 1.017
_refine_ls_hydrogen_treatment constr
_refine_ls_matrix_type full
_refine_ls_number_parameters 145
_refine_ls_number_reflns 2513
_refine_ls_number_restraints 40
_refine_ls_restrained_S_all 1.009
_refine_ls_R_factor_all 0.0892
_refine_ls_R_factor_gt 0.0349
_refine_ls_shift/su_max <0.001
_refine_ls_shift/su_mean 0.000
_refine_ls_structure_factor_coef Fsqd
_refine_ls_weighting_details 'calc w = 1/[\s^2^(Fo^2^)+(0.01P)^2^] where P = (Fo^2^+2Fc^2^)/3'
_refine_ls_weighting_scheme calc
_refine_ls_wR_factor_gt 0.0398
_refine_ls_wR_factor_ref 0.0442
_reflns_number_gt 1335
_reflns_number_total 2513
_reflns_threshold_expression I>2\s(I)
_cod_data_source_file bt6146.cif
_cod_data_source_block I
_cod_original_cell_volume 2583.7(8)
_cod_database_code 2201046
_cod_database_fobs_code 2201046

loop_
_symmetry_equiv_pos_as_xyz
'x, y, z'
'-x+1/2, -y, z+1/2'
'-x, y+1/2, -z+1/2'
'x+1/2, -y+1/2, -z'
'-x, -y, -z'
'x-1/2, y, -z-1/2'
'x, -y-1/2, z-1/2'
'-x-1/2, y-1/2, z'

loop_
_atom_site_label
_atom_site_fract_x
_atom_site_fract_y
_atom_site_fract_z
_atom_site_U_iso_or_equiv
_atom_site_adp_type
_atom_site_calc_flag
_atom_site_refinement_flags
_atom_site_occupancy
_atom_site_disorder_assembly
_atom_site_disorder_group
_atom_site_type_symbol
Br1 0.64870(3) -0.19445(13) 0.165844(15) 0.0833(2) Uani d U 1 . . Br
Br2 0.67846(2) 0.17074(10) 0.415110(16) 0.06006(14) Uani d U 1 . . Br
Br3 0.34387(3) 0.32515(11) 0.486260(15) 0.06214(16) Uani d U 1 . . Br
O 0.59364(19) -0.2643(5) 0.37919(10) 0.0590(9) Uani d U 1 . . O
C1 0.6023(2) -0.2375(8) 0.33024(14) 0.0447(12) Uani d U 1 . . C
C2 0.5668(3) -0.0669(8) 0.30430(16) 0.0560(13) Uani d U 1 . . C
H2 0.5330 0.0402 0.3196 0.067 Uiso calc R 1 . . H
C3 0.5806(3) -0.0519(8) 0.25538(16) 0.0556(13) Uani d U 1 . . C
H3 0.5568 0.0657 0.2380 0.067 Uiso calc R 1 . . H
C4 0.6295(2) -0.2111(9) 0.23291(14) 0.0508(12) Uani d U 1 . . C
C5 0.6660(3) -0.3846(8) 0.25861(15) 0.0587(13) Uani d U 1 . . C
H5 0.6994 -0.4923 0.2433 0.070 Uiso calc R 1 . . H
C6 0.6522(3) -0.3965(8) 0.30768(15) 0.0542(13) Uani d U 1 . . C
H6 0.6768 -0.5122 0.3253 0.065 Uiso calc R 1 . . H
C7 0.5366(3) -0.1259(8) 0.40292(13) 0.0467(12) Uani d U 1 . . C
C8 0.5628(2) 0.0757(8) 0.42236(13) 0.0408(11) Uani d U 1 . . C
C9 0.5069(2) 0.2116(8) 0.44708(12) 0.0384(11) Uani d U 1 . . C
H9 0.5251 0.3483 0.4594 0.046 Uiso calc R 1 . . H
C10 0.4222(2) 0.1388(8) 0.45310(13) 0.0411(12) Uani d U 1 . . C
C11 0.3956(3) -0.0634(9) 0.43452(15) 0.0537(13) Uani d U 1 . . C
H11 0.3388 -0.1103 0.4387 0.064 Uiso calc R 1 . . H
C12 0.4526(3) -0.1959(9) 0.40987(15) 0.0557(11) Uani d U 1 . . C
H12 0.4347 -0.3334 0.3978 0.067 Uiso calc R 1 . . H

loop_
_atom_site_aniso_label
_atom_site_aniso_U_11
_atom_site_aniso_U_22
_atom_site_aniso_U_33
_atom_site_aniso_U_12
_atom_site_aniso_U_13
_atom_site_aniso_U_23
Br1 0.0966(4) 0.1040(6) 0.0492(3) 0.0095(5) 0.0052(3) -0.0010(3)
Br2 0.0372(2) 0.0669(3) 0.0761(3) 0.0025(3) 0.0028(2) 0.0101(3)
Br3 0.0481(2) 0.0738(4) 0.0645(3) 0.0102(3) 0.0116(2) 0.0004(3)
O 0.080(2) 0.049(3) 0.0477(16) 0.0253(17) 0.0002(14) 0.0012(16)
C1 0.047(2) 0.045(4) 0.043(2) 0.007(3) -0.003(2) -0.004(2)
C2 0.059(3) 0.052(4) 0.057(3) 0.022(3) -0.004(2) -0.002(3)
C3 0.058(3) 0.054(3) 0.054(3) 0.014(3) -0.008(2) 0.011(3)
C4 0.041(2) 0.052(4) 0.059(2) 0.001(2) -0.004(2) -0.009(3)
C5 0.052(3) 0.057(4) 0.068(3) 0.016(3) 0.004(2) -0.009(2)
C6 0.064(3) 0.040(4) 0.058(3) 0.018(3) -0.010(3) 0.007(2)
C7 0.061(3) 0.041(4) 0.038(2) 0.011(2) -0.001(2) 0.004(2)
C8 0.039(2) 0.044(3) 0.040(3) 0.011(2) -0.0034(19) 0.002(2)
C9 0.040(2) 0.032(3) 0.043(2) 0.003(2) -0.0067(17) -0.003(2)
C10 0.038(2) 0.048(4) 0.038(2) -0.001(2) -0.0022(17) 0.005(2)
C11 0.043(3) 0.059(4) 0.059(3) -0.011(3) 0.000(2) 0.003(3)
C12 0.064(3) 0.044(3) 0.058(2) -0.015(3) -0.007(3) -0.009(3)

loop_
_atom_type_symbol
_atom_type_description
_atom_type_scat_dispersion_real
_atom_type_scat_dispersion_imag
_atom_type_scat_source
C C 0.0033 0.0016 'International Tables Vol C Tables 4.2.6.8 and 6.1.1.4'
H H 0.0000 0.0000 'International Tables Vol C Tables 4.2.6.8 and 6.1.1.4'
O O 0.0106 0.0060 'International Tables Vol C Tables 4.2.6.8 and 6.1.1.4'
Br Br -0.2901 2.4595 'International Tables Vol C Tables 4.2.6.8 and 6.1.1.4'

loop_
_geom_angle_atom_site_label_1
_geom_angle_atom_site_label_2
_geom_angle_atom_site_label_3
_geom_angle
_geom_angle_publ_flag
C7 O C1 117.9(3) yes
C2 C1 C6 119.8(4) yes
C2 C1 O 124.9(4) yes
C6 C1 O 115.3(4) yes
C1 C2 C3 120.6(4) ?
C4 C3 C2 119.6(4) ?
C3 C4 C5 120.6(4) ?
C3 C4 Br1 120.2(4) ?
C5 C4 Br1 119.2(3) ?
C4 C5 C6 119.3(4) ?
C1 C6 C5 120.2(4) ?
C12 C7 O 119.3(4) yes
C12 C7 C8 119.0(4) yes
O C7 C8 121.5(4) yes
C9 C8 C7 121.9(4) ?
C9 C8 Br2 118.3(3) ?
C7 C8 Br2 119.9(3) ?
C8 C9 C10 118.0(4) ?
C11 C10 C9 120.7(4) ?
C11 C10 Br3 120.6(3) ?
C9 C10 Br3 118.7(4) ?
C12 C11 C10 120.2(4) ?
C11 C12 C7 120.2(5) ?
C1 C2 H2 119.7 ?
C3 C2 H2 119.7 ?
C4 C3 H3 120.2 ?
C2 C3 H3 120.2 ?
C4 C5 H5 120.4 ?
C6 C5 H5 120.4 ?
C1 C6 H6 119.9 ?
C5 C6 H6 119.9 ?
C8 C9 H9 121.0 ?
C10 C9 H9 121.0 ?
C12 C11 H11 119.9 ?
C10 C11 H11 119.9 ?
C11 C12 H12 119.9 ?
C7 C12 H12 119.9 ?

loop_
_geom_bond_atom_site_label_1
_geom_bond_atom_site_label_2
_geom_bond_site_symmetry_2
_geom_bond_distance
_geom_bond_publ_flag
Br1 C4 . 1.901(4) yes
Br2 C8 . 1.889(4) yes
Br3 C10 . 1.889(4) yes
O C7 . 1.380(5) yes
O C1 . 1.385(4) yes
C1 C2 . 1.365(6) ?
C1 C6 . 1.377(6) ?
C2 C3 . 1.387(6) ?
C3 C4 . 1.368(6) ?
C4 C5 . 1.381(6) ?
C5 C6 . 1.391(5) ?
C7 C12 . 1.378(5) ?
C7 C8 . 1.381(5) ?
C8 C9 . 1.373(5) ?
C9 C10 . 1.391(5) ?
C10 C11 . 1.377(6) ?
C11 C12 . 1.371(6) ?
C2 H2 . 0.9300 ?
C3 H3 . 0.9300 ?
C5 H5 . 0.9300 ?
C6 H6 . 0.9300 ?
C9 H9 . 0.9300 ?
C11 H11 . 0.9300 ?
C12 H12 . 0.9300 ?

loop_
_geom_torsion_atom_site_label_1
_geom_torsion_atom_site_label_2
_geom_torsion_atom_site_label_3
_geom_torsion_atom_site_label_4
_geom_torsion
_geom_torsion_publ_flag
C7 O C1 C2 8.5(6) yes
C7 O C1 C6 -172.7(4) yes
C6 C1 C2 C3 -0.1(7) ?
O C1 C2 C3 178.7(4) ?
C1 C2 C3 C4 0.7(7) ?
C2 C3 C4 C5 -0.8(6) ?
C2 C3 C4 Br1 179.6(3) ?
C3 C4 C5 C6 0.3(6) ?
Br1 C4 C5 C6 179.8(3) ?
C2 C1 C6 C5 -0.5(7) ?
O C1 C6 C5 -179.3(4) ?
C4 C5 C6 C1 0.4(6) ?
C1 O C7 C12 92.7(5) yes
C1 O C7 C8 -91.2(5) yes
C12 C7 C8 C9 -2.1(6) ?
O C7 C8 C9 -178.3(3) ?
C12 C7 C8 Br2 177.9(3) ?
O C7 C8 Br2 1.8(5) ?
C7 C8 C9 C10 1.3(6) ?
Br2 C8 C9 C10 -178.8(3) ?
C8 C9 C10 C11 -0.3(6) ?
C8 C9 C10 Br3 -179.1(3) ?
C9 C10 C11 C12 0.1(6) ?
Br3 C10 C11 C12 179.0(3) ?
C10 C11 C12 C7 -1.0(7) ?
O C7 C12 C11 178.2(4) ?
C8 C7 C12 C11 2.0(6) ?

loop_
_cod_related_entry_id
_cod_related_entry_database
_cod_related_entry_code
1 ChemSpider 10239063
